data_7033109
loop_
_publ_author_name
'Zhao, Shu-Na'
'Song, Xue-Zhi'
'Zhu, Min'
'Meng, Xing'
'Wu, Lan-Lan'
'Song, Shu-Yan'
'Wang, Cheng'
'Zhang, Hong-Jie'

_publ_section_title
;
 Assembly of three coordination polymers based on a sulfonic-carboxylic
 ligand showing high proton conductivity.
;
_journal_issue 3
_journal_name_full 'Dalton transactions (Cambridge, England : 2003)'
_journal_page_first 948
_journal_page_last 954
_journal_paper_doi 10.1039/c4dt02870h
_journal_volume 44
_journal_year 2015
_chemical_formula_sum 'C13 H16 Cd N2 O7 S'
_chemical_formula_weight 456.74
_chemical_name_systematic
;
 ?
;
_space_group_IT_number 58
_symmetry_cell_setting orthorhombic
_symmetry_space_group_name_Hall '-P 2 2n'
_symmetry_space_group_name_H-M 'P n n m'
_atom_sites_solution_hydrogens geom
_atom_sites_solution_primary direct
_atom_sites_solution_secondary difmap
_audit_creation_method SHELXL-97
_cell_angle_alpha 90.00
_cell_angle_beta 90.00
_cell_angle_gamma 90.00
_cell_formula_units_Z 4
_cell_length_a 13.3226(4)
_cell_length_b 16.3848(5)
_cell_length_c 6.9437(2)
_cell_measurement_reflns_used 6859
_cell_measurement_temperature 296(2)
_cell_measurement_theta_max 26.09
_cell_measurement_theta_min 2.49
_cell_volume 1515.73(8)
_computing_cell_refinement 'Bruker SMART'
_computing_data_collection 'Bruker SMART'
_computing_data_reduction 'Bruker SAINT'
_computing_molecular_graphics SHELXP-97
_computing_publication_material SHELXTL
_computing_structure_refinement 'SHELXL-97 (Sheldrick, 1997)'
_computing_structure_solution 'SHELXS-97 (Sheldrick, 1990)'
_diffrn_ambient_temperature 296(2)
_diffrn_detector_area_resol_mean 9.00cm
_diffrn_measured_fraction_theta_full 0.999
_diffrn_measured_fraction_theta_max 0.999
_diffrn_measurement_device_type 'CCD area detector'
_diffrn_measurement_method 'phi and omega scans'
_diffrn_radiation_monochromator graphite
_diffrn_radiation_source 'fine-focus sealed tube'
_diffrn_radiation_type MoK\a
_diffrn_radiation_wavelength 0.71073
_diffrn_reflns_av_R_equivalents 0.0178
_diffrn_reflns_av_unetI/netI 0.0124
_diffrn_reflns_limit_h_max 9
_diffrn_reflns_limit_h_min -16
_diffrn_reflns_limit_k_max 20
_diffrn_reflns_limit_k_min -18
_diffrn_reflns_limit_l_max 7
_diffrn_reflns_limit_l_min -8
_diffrn_reflns_number 9173
_diffrn_reflns_theta_full 26.09
_diffrn_reflns_theta_max 26.09
_diffrn_reflns_theta_min 1.97
_diffrn_standards_decay_% none
_diffrn_standards_interval_count none
_diffrn_standards_interval_time none
_diffrn_standards_number none
_exptl_absorpt_coefficient_mu 1.620
_exptl_absorpt_correction_T_max 0.750
_exptl_absorpt_correction_T_min 0.658
_exptl_absorpt_correction_type multi-scan
_exptl_crystal_colour pale-yellow
_exptl_crystal_density_diffrn 2.001
_exptl_crystal_density_method 'not measured'
_exptl_crystal_description block
_exptl_crystal_F_000 912
_exptl_crystal_size_max 0.25
_exptl_crystal_size_mid 0.23
_exptl_crystal_size_min 0.20
_refine_diff_density_max 0.582
_refine_diff_density_min -1.162
_refine_diff_density_rms 0.114
_refine_ls_extinction_method none
_refine_ls_goodness_of_fit_ref 1.110
_refine_ls_hydrogen_treatment mixed
_refine_ls_matrix_type full
_refine_ls_number_parameters 139
_refine_ls_number_reflns 1643
_refine_ls_number_restraints 38
_refine_ls_restrained_S_all 1.191
_refine_ls_R_factor_all 0.0340
_refine_ls_R_factor_gt 0.0326
_refine_ls_shift/su_max 0.002
_refine_ls_shift/su_mean 0.000
_refine_ls_structure_factor_coef Fsqd
_refine_ls_weighting_details 'calc w=1/[\s^2^(Fo^2^)+(0.0657P)^2^+3.1595P] where P=(Fo^2^+2Fc^2^)/3'
_refine_ls_weighting_scheme calc
_refine_ls_wR_factor_gt 0.1047
_refine_ls_wR_factor_ref 0.1060
_reflns_number_gt 1562
_reflns_number_total 1643
_reflns_threshold_expression >2sigma(I)
_cod_data_source_file c4dt02870h2.cif
_cod_data_source_block Cd
_cod_depositor_comments
;
The following automatic conversions were performed:

'_symmetry_cell_setting' value 'Orthorhombic' changed to
'orthorhombic' according to
/usr/data/users/saulius/crontab/automatic-downloads/rss-feeds/RSC/lib/dictionaries/cif_core.dic
dictionary named 'cif_core.dic' version 2.4.2 from
2011-04-26.

'_exptl_absorpt_correction_type' value 'Multi-scan'
changed to 'multi-scan' according to
/usr/data/users/saulius/crontab/automatic-downloads/rss-feeds/RSC/lib/dictionaries/cif_core.dic
dictionary named 'cif_core.dic' version 2.4.2 from 2011-04-26.

Automatic conversion script
Id: cif_fix_values 2827 2014-09-09 07:05:25Z andrius 

 Adding full bibliography for 7033108--7033110.cif.
;
_cod_original_sg_symbol_H-M Pnnm
_cod_database_code 7033109

loop_
_symmetry_equiv_pos_as_xyz
'x, y, z'
'-x, -y, z'
'-x+1/2, y+1/2, -z+1/2'
'x+1/2, -y+1/2, -z+1/2'
'-x, -y, -z'
'x, y, -z'
'x-1/2, -y-1/2, z-1/2'
'-x-1/2, y-1/2, z-1/2'

loop_
_atom_site_label
_atom_site_type_symbol
_atom_site_fract_x
_atom_site_fract_y
_atom_site_fract_z
_atom_site_U_iso_or_equiv
_atom_site_adp_type
_atom_site_occupancy
_atom_site_symmetry_multiplicity
_atom_site_calc_flag
_atom_site_refinement_flags
C2 C 0.4782(4) 0.1135(3) 0.5000 0.0282(11) Uani 1 2 d S
H2 H 0.5152 0.1616 0.5000 0.034 Uiso 1 2 calc SR
C6 C 0.6234(4) -0.1172(3) 0.5000 0.0283(11) Uani 1 2 d S
C10 C 0.8492(6) -0.0005(5) 1.0824(14) 0.101(2) Uani 1 1 d U
C11 C 0.9325(7) -0.1044(8) 0.8291(17) 0.130(3) Uani 1 1 d U
H11A H 0.9079 -0.0732 0.7219 0.196 Uiso 1 1 calc R
H11B H 0.9051 -0.1585 0.8239 0.196 Uiso 1 1 calc R
H11C H 1.0044 -0.1072 0.8234 0.196 Uiso 1 1 calc R
H7 H 0.425(11) 0.060(9) 1.0000 0.15(6) Uiso 1 2 d S
C1 C 0.8229(4) 0.3014(3) 1.0000 0.0266(11) Uani 1 2 d S
C3 C 0.5296(4) 0.0366(3) 0.5000 0.0252(10) Uani 1 2 d S
C4 C 0.6360(4) 0.0300(3) 0.5000 0.0263(11) Uani 1 2 d S
C5 C 0.6819(4) -0.0445(3) 0.5000 0.0291(11) Uani 1 2 d S
H5 H 0.7516 -0.0477 0.5000 0.035 Uiso 1 2 calc SR
C7 C 0.4837(4) 0.1002(4) 1.0000 0.0361(13) Uani 1 2 d S
C8 C 0.4801(7) 0.2457(5) 1.0000 0.089(4) Uani 1 2 d S
H8A H 0.4300 0.2879 1.0000 0.134 Uiso 1 2 calc SR
H8B H 0.5212 0.2508 0.8871 0.134 Uiso 0.50 1 calc PR
H8C H 0.5212 0.2508 1.1129 0.134 Uiso 0.50 1 calc PR
C9 C 0.3227(5) 0.1663(5) 1.0000 0.0482(17) Uani 1 2 d S
H9A H 0.2977 0.2213 1.0000 0.072 Uiso 1 2 calc SR
H9B H 0.2991 0.1384 1.1129 0.072 Uiso 0.50 1 calc PR
H9C H 0.2991 0.1384 0.8871 0.072 Uiso 0.50 1 calc PR
N1 N 0.4320(4) 0.1676(3) 1.0000 0.0353(12) Uani 1 2 d S
N2 N 0.9035(5) -0.0670(4) 1.0000 0.0702(19) Uani 1 2 d SU
O1 O 0.8729(3) 0.2367(2) 1.0000 0.0410(10) Uani 1 2 d S
O2 O 0.7290(3) 0.3013(2) 1.0000 0.0337(10) Uani 1 2 d S
O3 O 0.6905(3) 0.16550(17) 0.6713(5) 0.0390(7) Uani 1 1 d .
O4 O 0.8167(3) 0.0873(3) 0.5000 0.0468(11) Uani 1 2 d S
O5 O 0.5766(3) 0.0930(3) 1.0000 0.0401(10) Uani 1 2 d S
O6 O 0.8068(5) 0.0445(4) 1.0000 0.0821(19) Uani 1 2 d SU
S1 S 0.71573(9) 0.11820(8) 0.5000 0.0259(3) Uani 1 2 d S
Cd1 Cd 0.72364(3) 0.15941(2) 1.0000 0.02565(18) Uani 1 2 d S

loop_
_atom_site_aniso_label
_atom_site_aniso_U_11
_atom_site_aniso_U_22
_atom_site_aniso_U_33
_atom_site_aniso_U_23
_atom_site_aniso_U_13
_atom_site_aniso_U_12
C2 0.036(3) 0.021(2) 0.027(3) 0.000 0.000 -0.001(2)
C6 0.032(3) 0.028(3) 0.025(3) 0.000 0.000 0.006(2)
C10 0.085(4) 0.085(4) 0.134(6) 0.004(4) 0.010(4) 0.016(3)
C11 0.097(5) 0.154(8) 0.141(8) -0.057(7) -0.012(6) -0.019(6)
C1 0.036(3) 0.019(2) 0.025(2) 0.000 0.000 -0.006(2)
C3 0.029(3) 0.025(3) 0.021(2) 0.000 0.000 -0.002(2)
C4 0.030(3) 0.024(2) 0.025(2) 0.000 0.000 -0.005(2)
C5 0.028(3) 0.027(3) 0.032(3) 0.000 0.000 0.002(2)
C7 0.032(3) 0.030(3) 0.047(4) 0.000 0.000 -0.007(2)
C8 0.061(5) 0.030(4) 0.176(13) 0.000 0.000 -0.003(4)
C9 0.035(3) 0.053(4) 0.057(5) 0.000 0.000 0.006(3)
N1 0.033(3) 0.033(3) 0.040(3) 0.000 0.000 -0.001(2)
N2 0.038(3) 0.042(3) 0.131(6) 0.000 0.000 0.007(2)
O1 0.034(2) 0.026(2) 0.064(3) 0.000 0.000 -0.0061(17)
O2 0.031(2) 0.024(2) 0.046(3) 0.000 0.000 -0.0044(15)
O3 0.0549(18) 0.0320(16) 0.0302(17) -0.0064(11) -0.0030(15) -0.0051(13)
O4 0.032(2) 0.044(3) 0.065(3) 0.000 0.000 -0.003(2)
O5 0.027(2) 0.033(2) 0.060(3) 0.000 0.000 -0.0054(17)
O6 0.054(3) 0.035(3) 0.156(6) 0.000 0.000 0.020(2)
S1 0.0268(6) 0.0231(7) 0.0277(7) 0.000 0.000 -0.0057(5)
Cd1 0.0273(3) 0.0189(3) 0.0307(3) 0.000 0.000 -0.00318(13)

loop_
_atom_type_symbol
_atom_type_description
_atom_type_scat_dispersion_real
_atom_type_scat_dispersion_imag
_atom_type_scat_source
C C 0.0033 0.0016 'International Tables Vol C Tables 4.2.6.8 and 6.1.1.4'
H H 0.0000 0.0000 'International Tables Vol C Tables 4.2.6.8 and 6.1.1.4'
N N 0.0061 0.0033 'International Tables Vol C Tables 4.2.6.8 and 6.1.1.4'
O O 0.0106 0.0060 'International Tables Vol C Tables 4.2.6.8 and 6.1.1.4'
S S 0.1246 0.1234 'International Tables Vol C Tables 4.2.6.8 and 6.1.1.4'
Cd Cd -0.8075 1.2024 'International Tables Vol C Tables 4.2.6.8 and 6.1.1.4'

loop_
_geom_angle_atom_site_label_1
_geom_angle_atom_site_label_2
_geom_angle_atom_site_label_3
_geom_angle
_geom_angle_site_symmetry_1
_geom_angle_site_symmetry_3
C6 C2 C3 121.1(5) 5_656 .
C2 C6 C5 120.6(5) 5_656 .
C2 C6 C1 120.8(5) 5_656 3_646
C5 C6 C1 118.6(5) . 3_646
O6 C10 C10 58.4(5) . 6_557
O6 C10 N2 124.6(8) . .
C10 C10 N2 66.4(4) 6_557 .
O2 C1 O1 122.0(5) . .
O2 C1 C6 118.3(5) . 3_656
O1 C1 C6 119.6(5) . 3_656
O2 C1 Cd1 60.3(3) . .
O1 C1 Cd1 61.8(3) . .
C6 C1 Cd1 178.6(4) 3_656 .
C4 C3 C2 122.9(5) . .
C4 C3 C3 119.0(6) . 5_656
C2 C3 C3 118.1(6) . 5_656
C5 C4 C3 121.0(5) . .
C5 C4 S1 117.0(4) . .
C3 C4 S1 122.0(4) . .
C4 C5 C6 120.2(5) . .
O5 C7 N1 127.4(6) . .
C7 N1 C8 121.5(6) . .
C7 N1 C9 121.1(5) . .
C8 N1 C9 117.4(6) . .
C11 N2 C11 117.3(12) . 6_557
C11 N2 C10 97.7(7) . 6_557
C11 N2 C10 145.0(7) 6_557 6_557
C11 N2 C10 145.0(7) . .
C11 N2 C10 97.7(7) 6_557 .
C10 N2 C10 47.2(8) 6_557 .
C1 O1 Cd1 90.3(3) . .
C1 O2 Cd1 91.9(3) . .
S1 O3 Cd1 137.1(2) . .
C7 O5 Cd1 145.5(4) . .
C10 O6 C10 63.3(10) . 6_557
C10 O6 Cd1 147.7(5) . .
C10 O6 Cd1 147.7(5) 6_557 .
O4 S1 O3 113.78(18) . .
O4 S1 O3 113.78(18) . 6_556
O3 S1 O3 109.2(3) . 6_556
O4 S1 C4 105.7(3) . .
O3 S1 C4 106.93(17) . .
O3 S1 C4 106.93(17) 6_556 .
O6 Cd1 O5 91.4(2) . .
O6 Cd1 O2 147.8(2) . .
O5 Cd1 O2 120.81(15) . .
O6 Cd1 O3 97.66(8) . 6_557
O5 Cd1 O3 81.65(9) . 6_557
O2 Cd1 O3 87.87(7) . 6_557
O6 Cd1 O3 97.66(8) . .
O5 Cd1 O3 81.65(9) . .
O2 Cd1 O3 87.87(7) . .
O3 Cd1 O3 157.55(19) 6_557 .
O6 Cd1 O1 92.0(2) . .
O5 Cd1 O1 176.57(15) . .
O2 Cd1 O1 55.76(14) . .
O3 Cd1 O1 97.88(9) 6_557 .
O3 Cd1 O1 97.88(9) . .
O6 Cd1 C1 119.9(2) . .
O5 Cd1 C1 148.67(17) . .
O2 Cd1 C1 27.86(17) . .
O3 Cd1 C1 93.24(8) 6_557 .
O3 Cd1 C1 93.24(8) . .
O1 Cd1 C1 27.90(16) . .

loop_
_geom_bond_atom_site_label_1
_geom_bond_atom_site_label_2
_geom_bond_distance
_geom_bond_site_symmetry_2
C2 C6 1.355(8) 5_656
C2 C3 1.434(8) .
C6 C2 1.355(8) 5_656
C6 C5 1.423(8) .
C6 C1 1.513(7) 3_646
C10 O6 1.091(9) .
C10 C10 1.14(2) 6_557
C10 N2 1.428(10) .
C11 N2 1.390(11) .
C1 O2 1.252(8) .
C1 O1 1.252(7) .
C1 C6 1.513(7) 3_656
C1 Cd1 2.677(5) .
C3 C4 1.421(8) .
C3 C3 1.435(10) 5_656
C4 C5 1.365(8) .
C4 S1 1.794(5) .
C7 O5 1.244(7) .
C7 N1 1.301(8) .
C8 N1 1.431(9) .
C9 N1 1.457(9) .
N2 C11 1.390(11) 6_557
N2 C10 1.428(10) 6_557
O1 Cd1 2.358(4) .
O2 Cd1 2.326(4) .
O3 S1 1.459(3) .
O3 Cd1 2.327(3) .
O4 S1 1.437(5) .
O5 Cd1 2.242(4) .
O6 C10 1.091(9) 6_557
O6 Cd1 2.185(5) .
S1 O3 1.459(3) 6_556
Cd1 O3 2.327(3) 6_557
